data_1531091
loop_
_publ_author_name
'Avdeev, M.'
'Seabra, M.P.'
'Ferreira, V.M.'

_publ_section_title
;
 Structure evolution in La (Mg0.5 Ti0.5) O3 - Sr Ti O3 system
;
_journal_name_full 'Materials Research Bulletin'
_journal_page_first 1459
_journal_page_last 1468
_journal_volume 37
_journal_year 2002
_chemical_formula_sum 'La0.9 Mg0.45 O3 Sr0.1 Ti0.55'
_chemical_name_systematic '(La0.9 Sr0.1) (Mg0.45 Ti0.55) O3'
_space_group_IT_number 14
_symmetry_space_group_name_Hall '-P 2yn'
_symmetry_space_group_name_H-M 'P 1 21/n 1'
_cell_angle_alpha 90
_cell_angle_beta 89.96
_cell_angle_gamma 90
_cell_formula_units_Z 4
_cell_length_a 5.5663
_cell_length_b 5.5618
_cell_length_c 7.8604
_cell_volume 243.347
_citation_journal_id_ASTM MRBUAC
_cod_data_source_file Avdeev_MRBUAC_2002_770.cif
_cod_data_source_block La0.9Mg0.45O3Sr0.1Ti0.55
_cod_original_cell_volume 243.3473
_cod_original_sg_symbol_Hall '-P 2ybc (x-z,y,z)'
_cod_database_code 1531091

loop_
_symmetry_equiv_pos_as_xyz
x,y,z
-x+1/2,y+1/2,-z+1/2
-x,-y,-z
x-1/2,-y-1/2,z-1/2

loop_
_atom_site_label
_atom_site_type_symbol
_atom_site_fract_x
_atom_site_fract_y
_atom_site_fract_z
_atom_site_occupancy
_atom_site_U_iso_or_equiv
Sr1 Sr+2 0.4948 0.52491 0.247 0.1 0.0
Ti2 Ti+4 0 0.5 0 0.44 0.0
Ti1 Ti+4 0.5 0 0 0.66 0.0
Mg1 Mg+2 0.5 0 0 0.34 0.0
O3 O-2 0.5584 0.9922 0.234 1 0.0
O2 O-2 0.234 0.814 0.0295 1 0.0
Mg2 Mg+2 0 0.5 0 0.56 0.0
La1 La+3 0.4948 0.52491 0.247 0.9 0.0
O1 O-2 0.2834 0.2537 0.045 1 0.0
